data_7045723
loop_
_publ_author_name
'Jassal, Amanpreet Kaur'
'Sran, Balkaran Singh'
'Suffren, Yan'
'Bernot, Kevin'
'Pointillart, Fabrice'
'Cador, Olivier'
'Hundal, Geeta'

_publ_section_title
;
 Structural diversity and photo-physical and magnetic properties of
 dimeric to 1D polymeric coordination polymers of lighter lanthanide(iii)
 dinitrobenzoates.
;
_journal_issue 13
_journal_name_full 'Dalton transactions (Cambridge, England : 2003)'
_journal_page_first 4722
_journal_page_last 4732
_journal_paper_doi 10.1039/c7dt04596d
_journal_volume 47
_journal_year 2018
_chemical_formula_moiety 'C42 H18 N12 O40 Pr2'
_chemical_formula_sum 'C42 H18 N12 O40 Pr2'
_chemical_formula_weight 1612.51
_space_group_crystal_system monoclinic
_space_group_IT_number 9
_space_group_name_Hall 'C -2yc'
_space_group_name_H-M_alt 'C 1 c 1'
_symmetry_space_group_name_Hall 'C -2yc'
_symmetry_space_group_name_H-M 'C 1 c 1'
_atom_sites_solution_hydrogens geom
_atom_sites_solution_primary direct
_atom_sites_solution_secondary difmap
_audit_creation_method SHELXL-2017/1
_audit_update_record
;
2018-02-08 deposited with the CCDC.
2018-02-23 downloaded from the CCDC.
;
_cell_angle_alpha 90
_cell_angle_beta 92.452(11)
_cell_angle_gamma 90
_cell_formula_units_Z 4
_cell_length_a 12.771(3)
_cell_length_b 47.712(9)
_cell_length_c 9.221(2)
_cell_measurement_reflns_used 7108
_cell_measurement_temperature 296(2)
_cell_measurement_theta_max 25.01
_cell_measurement_theta_min 2.56
_cell_volume 5613(2)
_computing_cell_refinement 'Bruker SAINT'
_computing_data_collection 'Bruker APEX2'
_computing_data_reduction 'Bruker SAINT'
_computing_molecular_graphics 'Bruker SHELXTL'
_computing_publication_material 'Bruker SHELXTL'
_computing_structure_refinement 'SHELXL-2017/1 (Sheldrick, 2017)'
_computing_structure_solution 'Sir-92 (Altomare et al., 1993)'
_diffrn_ambient_temperature 296(2)
_diffrn_measured_fraction_theta_full 1.000
_diffrn_measured_fraction_theta_max 0.987
_diffrn_measurement_device_type 'Bruker APEX-II CCD'
_diffrn_measurement_method '\f and \w scans'
_diffrn_radiation_type MoK\a
_diffrn_radiation_wavelength 0.71073
_diffrn_reflns_av_R_equivalents 0.0547
_diffrn_reflns_av_unetI/netI 0.0787
_diffrn_reflns_Laue_measured_fraction_full 1.000
_diffrn_reflns_Laue_measured_fraction_max 0.987
_diffrn_reflns_limit_h_max 12
_diffrn_reflns_limit_h_min -16
_diffrn_reflns_limit_k_max 60
_diffrn_reflns_limit_k_min -54
_diffrn_reflns_limit_l_max 11
_diffrn_reflns_limit_l_min -11
_diffrn_reflns_number 24423
_diffrn_reflns_point_group_measured_fraction_full 0.796
_diffrn_reflns_point_group_measured_fraction_max 0.764
_diffrn_reflns_theta_full 25.242
_diffrn_reflns_theta_max 27.259
_diffrn_reflns_theta_min 1.652
_diffrn_source 'fine-focus sealed tube'
_exptl_absorpt_coefficient_mu 1.841
_exptl_absorpt_correction_T_max 0.814
_exptl_absorpt_correction_T_min 0.751
_exptl_absorpt_correction_type multi-scan
_exptl_absorpt_process_details 'SADABS-2014/2 - Bruker AXS area detector scaling and absorption correction'
_exptl_crystal_colour 'light green'
_exptl_crystal_density_diffrn 1.908
_exptl_crystal_density_method 'not measured'
_exptl_crystal_description Prism
_exptl_crystal_F_000 3168
_exptl_crystal_size_max 0.160
_exptl_crystal_size_mid 0.140
_exptl_crystal_size_min 0.120
_refine_diff_density_max 1.235
_refine_diff_density_min -1.041
_refine_diff_density_rms 0.116
_refine_ls_abs_structure_details
;
 Flack x determined using 2457 quotients [(I+)-(I-)]/[(I+)+(I-)]
 (Parsons, Flack and Wagner, Acta Cryst. B69 (2013) 249-259).
;
_refine_ls_abs_structure_Flack -0.012(11)
_refine_ls_extinction_method none
_refine_ls_goodness_of_fit_ref 0.974
_refine_ls_hydrogen_treatment constr
_refine_ls_matrix_type full
_refine_ls_number_parameters 865
_refine_ls_number_reflns 9624
_refine_ls_number_restraints 2
_refine_ls_restrained_S_all 0.974
_refine_ls_R_factor_all 0.0532
_refine_ls_R_factor_gt 0.0390
_refine_ls_shift/su_max 0.001
_refine_ls_shift/su_mean 0.000
_refine_ls_structure_factor_coef Fsqd
_refine_ls_weighting_details 'w=1/[\s^2^(Fo^2^)+(0.0268P)^2^] where P=(Fo^2^+2Fc^2^)/3'
_refine_ls_weighting_scheme calc
_refine_ls_wR_factor_gt 0.0731
_refine_ls_wR_factor_ref 0.0785
_reflns_Friedel_coverage 0.543
_reflns_Friedel_fraction_full 0.591
_reflns_Friedel_fraction_max 0.539
_reflns_number_gt 7950
_reflns_number_total 9624
_reflns_threshold_expression 'I > 2\s(I)'
_cod_data_source_file c7dt04596d2.cif
_cod_data_source_block Pr_24DNB
_cod_depositor_comments
;
The following automatic conversions were performed:

'_exptl_absorpt_correction_type' value 'Multi-scan' changed to
'multi-scan' according to
/home/data/users/saulius/crontab/automatic-downloads/rss-feeds/RSC/lib/dictionaries/cif_core.dic
dictionary named 'cif_core.dic' version 2.4.2 from 2011-04-26.

Automatic conversion script
Id: cif_fix_values 4973 2017-02-22 13:04:09Z antanas 

 Adding full bibliography for 7045715--7045724.cif.
;
_cod_database_code 7045723
_shelx_shelxl_version_number 2017/1
_shelx_space_group_comment
;
The symmetry employed for this shelxl refinement is uniquely defined
by the following loop, which should always be used as a source of
symmetry information in preference to the above space-group names.
They are only intended as comments.
;
_shelx_estimated_absorpt_t_min 0.757
_shelx_estimated_absorpt_t_max 0.809

loop_
_space_group_symop_operation_xyz
'x, y, z'
'x, -y, z+1/2'
'x+1/2, y+1/2, z'
'x+1/2, -y+1/2, z+1/2'

loop_
_atom_site_label
_atom_site_type_symbol
_atom_site_fract_x
_atom_site_fract_y
_atom_site_fract_z
_atom_site_U_iso_or_equiv
_atom_site_adp_type
_atom_site_occupancy
_atom_site_site_symmetry_order
_atom_site_calc_flag
_atom_site_refinement_flags_posn
_atom_site_refinement_flags_adp
C1 C 0.6401(7) 0.08464(18) 0.0124(9) 0.030(2) Uani 1 1 d . .
C2 C 0.5843(7) 0.05793(16) 0.0509(9) 0.0243(19) Uani 1 1 d . .
C3 C 0.6173(7) 0.03151(17) 0.0075(10) 0.027(2) Uani 1 1 d . .
C4 C 0.5676(7) 0.00742(18) 0.0462(11) 0.035(2) Uani 1 1 d . .
H4 H 0.591556 -0.009950 0.016089 0.042 Uiso 1 1 calc R U
C5 C 0.4836(8) 0.0093(2) 0.1285(12) 0.043(3) Uani 1 1 d . .
C6 C 0.4460(8) 0.0345(2) 0.1758(11) 0.042(3) Uani 1 1 d . .
H6 H 0.388524 0.035221 0.234252 0.051 Uiso 1 1 calc R U
C7 C 0.4960(7) 0.05907(19) 0.1341(10) 0.035(2) Uani 1 1 d . .
H7 H 0.470040 0.076360 0.162185 0.043 Uiso 1 1 calc R U
C8 C 0.8545(6) 0.09153(16) 0.2755(9) 0.0221(18) Uani 1 1 d . .
C9 C 0.9077(6) 0.06434(16) 0.2463(9) 0.0240(19) Uani 1 1 d . .
C10 C 0.8944(7) 0.04019(17) 0.3289(9) 0.029(2) Uani 1 1 d . .
C11 C 0.9511(8) 0.01604(18) 0.3102(10) 0.037(2) Uani 1 1 d . .
H11 H 0.941655 0.000256 0.367340 0.045 Uiso 1 1 calc R U
C12 C 1.0223(8) 0.01642(19) 0.2029(11) 0.041(2) Uani 1 1 d . .
C13 C 1.0358(7) 0.03915(19) 0.1183(11) 0.043(2) Uani 1 1 d . .
H13 H 1.083561 0.038484 0.045012 0.051 Uiso 1 1 calc R U
C14 C 0.9799(7) 0.06306(17) 0.1395(10) 0.034(2) Uani 1 1 d . .
H14 H 0.990638 0.078639 0.081375 0.040 Uiso 1 1 calc R U
C15 C 0.6395(6) 0.17254(16) 0.2058(9) 0.0244(19) Uani 1 1 d . .
C16 C 0.5820(7) 0.19679(18) 0.2746(10) 0.033(2) Uani 1 1 d . .
C17 C 0.4886(8) 0.1945(2) 0.3428(10) 0.039(2) Uani 1 1 d . .
C18 C 0.4483(9) 0.2159(3) 0.4194(11) 0.056(3) Uani 1 1 d . .
H18 H 0.387202 0.213759 0.469699 0.067 Uiso 1 1 calc R U
C19 C 0.5009(11) 0.2409(3) 0.4197(13) 0.059(4) Uani 1 1 d . .
C20 C 0.5864(10) 0.2447(2) 0.3471(13) 0.057(4) Uani 1 1 d . .
H20 H 0.617633 0.262315 0.344750 0.068 Uiso 1 1 calc R U
C21 C 0.6287(8) 0.22293(19) 0.2760(11) 0.045(3) Uani 1 1 d . .
H21 H 0.690228 0.225593 0.227236 0.054 Uiso 1 1 calc R U
C22 C 0.7670(7) 0.19148(16) -0.2633(11) 0.028(2) Uani 1 1 d . .
C23 C 0.7409(9) 0.22269(14) -0.2548(13) 0.0246(17) Uani 1 1 d . .
C24 C 0.7761(7) 0.24278(17) -0.3468(10) 0.028(2) Uani 1 1 d . .
C25 C 0.7420(7) 0.27047(17) -0.3391(10) 0.036(2) Uani 1 1 d . .
H25 H 0.764715 0.283841 -0.404116 0.043 Uiso 1 1 calc R U
C26 C 0.6754(7) 0.27744(17) -0.2355(10) 0.032(2) Uani 1 1 d . .
C27 C 0.6419(8) 0.25879(17) -0.1380(11) 0.040(2) Uani 1 1 d . .
H27 H 0.597489 0.264266 -0.065855 0.048 Uiso 1 1 calc R U
C28 C 0.6753(8) 0.23107(18) -0.1481(10) 0.037(2) Uani 1 1 d . .
H28 H 0.652907 0.217963 -0.081538 0.045 Uiso 1 1 calc R U
C29 C 0.9408(7) 0.12295(18) -0.2161(10) 0.028(2) Uani 1 1 d . .
C30 C 1.0306(7) 0.11573(18) -0.3107(10) 0.027(2) Uani 1 1 d . .
C31 C 1.1148(7) 0.13310(17) -0.3422(10) 0.031(2) Uani 1 1 d . .
C32 C 1.1939(8) 0.1247(2) -0.4212(11) 0.037(2) Uani 1 1 d . .
H32 H 1.250315 0.136398 -0.437738 0.044 Uiso 1 1 calc R U
C33 C 1.1891(9) 0.0981(3) -0.4772(13) 0.048(3) Uani 1 1 d . .
C34 C 1.1079(8) 0.0798(2) -0.4519(12) 0.047(3) Uani 1 1 d . .
H34 H 1.106974 0.061732 -0.489832 0.056 Uiso 1 1 calc R U
C35 C 1.0285(7) 0.08931(19) -0.3684(11) 0.038(2) Uani 1 1 d . .
H35 H 0.972408 0.077554 -0.350793 0.046 Uiso 1 1 calc R U
C36 C 0.5531(7) 0.13943(16) -0.2943(10) 0.022(2) Uani 1 1 d . .
C37 C 0.4586(7) 0.13063(16) -0.2120(10) 0.027(2) Uani 1 1 d . .
C38 C 0.4078(7) 0.14729(18) -0.1157(10) 0.030(2) Uani 1 1 d . .
C39 C 0.3303(8) 0.1372(2) -0.0338(12) 0.041(3) Uani 1 1 d . .
H39 H 0.296258 0.148425 0.031704 0.050 Uiso 1 1 calc R U
C40 C 0.3052(8) 0.1095(2) -0.0530(14) 0.041(3) Uani 1 1 d . .
C41 C 0.3515(8) 0.0918(2) -0.1468(12) 0.048(3) Uani 1 1 d . .
H41 H 0.329958 0.073309 -0.157369 0.057 Uiso 1 1 calc R U
C42 C 0.4315(8) 0.10262(19) -0.2254(11) 0.037(2) Uani 1 1 d . .
H42 H 0.467417 0.091065 -0.287567 0.044 Uiso 1 1 calc R U
N1 N 0.7097(7) 0.02764(15) -0.0745(9) 0.036(2) Uani 1 1 d . .
N2 N 0.4334(8) -0.0173(2) 0.1760(13) 0.061(3) Uani 1 1 d . .
N3 N 0.8175(8) 0.03951(14) 0.4399(9) 0.041(2) Uani 1 1 d . .
N4 N 1.0858(8) -0.0092(2) 0.1831(12) 0.054(3) Uani 1 1 d . .
N5 N 0.4277(7) 0.1681(2) 0.3282(11) 0.050(2) Uani 1 1 d . .
N6 N 0.4556(12) 0.2643(3) 0.5044(13) 0.084(5) Uani 1 1 d . .
N7 N 0.8519(7) 0.23577(15) -0.4535(10) 0.040(2) Uani 1 1 d . .
N8 N 0.6419(6) 0.30686(17) -0.2263(12) 0.047(2) Uani 1 1 d . .
N9 N 1.1145(7) 0.16244(17) -0.2898(10) 0.044(2) Uani 1 1 d . .
N10 N 1.2757(10) 0.0876(3) -0.5642(12) 0.064(3) Uani 1 1 d . .
N11 N 0.4348(6) 0.17748(17) -0.1049(10) 0.038(2) Uani 1 1 d . .
N12 N 0.2230(11) 0.0976(3) 0.0317(19) 0.093(5) Uani 1 1 d . .
O1 O 0.6146(5) 0.10699(12) 0.0761(6) 0.0311(15) Uani 1 1 d . .
O2 O 0.7093(5) 0.08409(11) -0.0764(6) 0.0304(14) Uani 1 1 d . .
O1W O 0.8972(6) 0.16716(14) 0.1294(7) 0.060(2) Uani 1 1 d . .
O3 O 0.6957(7) 0.02422(17) -0.2050(8) 0.076(3) Uani 1 1 d . .
O2W O 0.6766(5) 0.08590(12) -0.3701(6) 0.0362(15) Uani 1 1 d . .
O4 O 0.7933(6) 0.02704(15) -0.0129(10) 0.064(2) Uani 1 1 d . .
O3W O 0.5972(5) 0.10424(11) -0.6323(6) 0.0330(15) Uani 1 1 d . .
O5 O 0.4555(8) -0.03842(18) 0.1128(13) 0.096(3) Uani 1 1 d . .
O4W O 0.8992(5) 0.15492(13) -0.5597(7) 0.0356(16) Uani 1 1 d . .
O6 O 0.3721(8) -0.0155(2) 0.2721(13) 0.095(4) Uani 1 1 d . .
O7 O 0.8418(5) 0.10862(12) 0.1718(7) 0.0387(17) Uani 1 1 d . .
O8 O 0.8279(5) 0.09586(12) 0.4018(7) 0.0341(15) Uani 1 1 d . .
O9 O 0.7254(6) 0.04293(15) 0.3983(10) 0.061(2) Uani 1 1 d . .
O10 O 0.8465(8) 0.03552(17) 0.5641(9) 0.077(3) Uani 1 1 d . .
O11 O 1.0768(8) -0.02829(16) 0.2687(10) 0.073(3) Uani 1 1 d . .
O12 O 1.1406(7) -0.00981(16) 0.0805(11) 0.082(3) Uani 1 1 d . .
O13 O 0.6403(5) 0.17132(12) 0.0722(6) 0.0358(16) Uani 1 1 d . .
O14 O 0.6892(5) 0.15693(11) 0.2925(6) 0.0340(15) Uani 1 1 d . .
O15 O 0.4606(5) 0.14838(17) 0.2556(8) 0.0513(19) Uani 1 1 d . .
O16 O 0.3441(7) 0.1684(2) 0.3872(13) 0.093(4) Uani 1 1 d . .
O17 O 0.3770(10) 0.2605(3) 0.5670(14) 0.126(6) Uani 1 1 d . .
O18 O 0.5055(10) 0.2861(2) 0.5110(12) 0.114(5) Uani 1 1 d . .
O19 O 0.7972(5) 0.17986(11) -0.1486(7) 0.0307(16) Uani 1 1 d . .
O20 O 0.7529(5) 0.18074(11) -0.3863(7) 0.0359(17) Uani 1 1 d . .
O21 O 0.9256(6) 0.22082(15) -0.4122(9) 0.060(2) Uani 1 1 d . .
O22 O 0.8415(6) 0.24581(16) -0.5751(8) 0.064(2) Uani 1 1 d . .
O23 O 0.5965(7) 0.31389(15) -0.1207(11) 0.074(3) Uani 1 1 d . .
O24 O 0.6612(8) 0.32265(15) -0.3233(11) 0.079(3) Uani 1 1 d . .
O25 O 0.8505(5) 0.12253(12) -0.2690(6) 0.0280(14) Uani 1 1 d . .
O26 O 0.9614(6) 0.12733(15) -0.0828(8) 0.0474(19) Uani 1 1 d . .
O27 O 1.0315(6) 0.17386(15) -0.2747(10) 0.060(2) Uani 1 1 d . .
O28 O 1.1993(6) 0.17413(15) -0.2697(11) 0.075(3) Uani 1 1 d . .
O29 O 1.3546(7) 0.1017(2) -0.5661(12) 0.086(3) Uani 1 1 d . .
O30 O 1.2650(8) 0.0651(2) -0.6254(12) 0.110(4) Uani 1 1 d . .
O31 O 0.6418(5) 0.13861(11) -0.2278(7) 0.0242(14) Uani 1 1 d . .
O32 O 0.5427(5) 0.14375(14) -0.4258(7) 0.0319(15) Uani 1 1 d . .
O33 O 0.4852(6) 0.18778(14) -0.1993(9) 0.053(2) Uani 1 1 d . .
O34 O 0.4037(6) 0.19051(15) -0.0013(9) 0.056(2) Uani 1 1 d . .
O35 O 0.1989(12) 0.0745(3) 0.008(2) 0.215(9) Uani 1 1 d . .
O36 O 0.1844(9) 0.1120(2) 0.1196(13) 0.100(4) Uani 1 1 d . .
Pr1 Pr 0.76618(3) 0.13632(2) -0.01973(4) 0.02217(13) Uani 1 1 d . .
Pr2 Pr 0.73097(3) 0.13290(2) -0.48078(4) 0.02203(13) Uani 1 1 d . .

loop_
_atom_site_aniso_label
_atom_site_aniso_U_11
_atom_site_aniso_U_22
_atom_site_aniso_U_33
_atom_site_aniso_U_23
_atom_site_aniso_U_13
_atom_site_aniso_U_12
C1 0.043(6) 0.028(5) 0.019(4) 0.005(4) -0.001(4) -0.004(4)
C2 0.033(5) 0.019(5) 0.021(4) -0.003(3) 0.001(4) -0.002(4)
C3 0.029(5) 0.016(5) 0.036(5) 0.002(4) 0.006(4) 0.003(4)
C4 0.037(6) 0.024(5) 0.044(6) 0.004(4) 0.004(5) 0.001(4)
C5 0.042(6) 0.032(6) 0.054(7) 0.012(5) 0.000(5) -0.013(5)
C6 0.037(6) 0.035(6) 0.057(7) -0.001(5) 0.019(5) -0.003(5)
C7 0.039(6) 0.028(5) 0.039(5) -0.004(4) 0.007(5) -0.005(4)
C8 0.027(5) 0.014(4) 0.026(4) -0.002(4) 0.008(4) -0.005(3)
C9 0.029(5) 0.023(5) 0.020(4) -0.002(4) 0.003(4) 0.004(4)
C10 0.038(5) 0.019(5) 0.032(5) -0.002(4) 0.012(4) -0.002(4)
C11 0.052(6) 0.022(5) 0.039(6) 0.002(4) 0.014(5) 0.002(4)
C12 0.052(6) 0.024(5) 0.048(6) -0.010(5) 0.006(5) 0.014(4)
C13 0.038(6) 0.037(6) 0.055(7) -0.006(5) 0.022(5) 0.003(4)
C14 0.040(5) 0.019(5) 0.043(6) 0.003(4) 0.018(4) -0.001(4)
C15 0.028(5) 0.014(4) 0.032(5) -0.002(4) 0.008(4) -0.001(3)
C16 0.039(6) 0.033(5) 0.026(5) -0.005(4) -0.004(4) 0.017(4)
C17 0.037(6) 0.052(7) 0.029(5) 0.001(5) -0.001(5) 0.020(5)
C18 0.047(7) 0.089(10) 0.032(6) -0.005(6) 0.003(5) 0.037(7)
C19 0.069(9) 0.064(9) 0.043(7) -0.024(6) -0.011(7) 0.041(7)
C20 0.073(9) 0.034(6) 0.061(8) -0.019(6) -0.023(8) 0.018(6)
C21 0.057(7) 0.026(5) 0.053(7) -0.006(5) 0.000(6) 0.006(5)
C22 0.031(6) 0.022(4) 0.031(5) 0.003(4) 0.009(4) -0.003(4)
C23 0.033(4) 0.017(4) 0.024(4) -0.003(4) 0.002(3) -0.002(4)
C24 0.033(5) 0.020(5) 0.032(5) -0.005(4) 0.006(4) 0.004(4)
C25 0.040(6) 0.025(5) 0.042(6) 0.006(4) 0.006(5) -0.002(4)
C26 0.032(5) 0.020(5) 0.045(6) -0.001(4) 0.008(5) 0.001(4)
C27 0.051(6) 0.027(5) 0.046(6) -0.008(4) 0.024(5) -0.002(4)
C28 0.061(7) 0.022(5) 0.031(5) 0.004(4) 0.020(5) -0.001(4)
C29 0.035(6) 0.015(5) 0.035(5) 0.005(4) 0.010(5) 0.002(4)
C30 0.024(5) 0.029(6) 0.029(5) 0.011(4) 0.001(4) 0.000(4)
C31 0.027(5) 0.030(6) 0.036(5) 0.005(4) 0.006(4) 0.009(4)
C32 0.028(6) 0.037(6) 0.045(7) 0.013(5) 0.008(5) -0.001(5)
C33 0.040(7) 0.065(8) 0.039(6) -0.003(6) 0.011(6) 0.020(6)
C34 0.050(7) 0.029(6) 0.062(7) 0.001(5) 0.017(6) 0.007(5)
C35 0.029(5) 0.027(6) 0.060(7) 0.001(5) 0.014(5) 0.005(4)
C36 0.030(5) 0.015(5) 0.023(4) -0.005(4) 0.011(4) 0.009(4)
C37 0.043(6) 0.016(5) 0.023(4) 0.003(4) 0.006(4) 0.005(4)
C38 0.031(5) 0.019(5) 0.039(5) -0.001(4) 0.007(4) -0.006(4)
C39 0.032(6) 0.051(7) 0.041(6) -0.007(5) 0.009(5) 0.009(5)
C40 0.027(6) 0.045(7) 0.052(7) 0.005(6) 0.015(5) -0.006(5)
C41 0.050(7) 0.034(6) 0.059(7) 0.002(5) 0.008(6) -0.016(5)
C42 0.040(6) 0.029(6) 0.042(6) -0.008(5) 0.008(5) 0.002(5)
N1 0.052(6) 0.016(4) 0.040(5) -0.008(3) 0.010(4) -0.002(4)
N2 0.065(7) 0.042(7) 0.075(8) 0.023(6) 0.012(6) -0.019(5)
N3 0.069(7) 0.016(4) 0.042(5) 0.000(4) 0.031(5) 0.001(4)
N4 0.062(7) 0.045(6) 0.055(7) -0.015(5) 0.013(6) 0.017(5)
N5 0.030(5) 0.067(7) 0.052(6) 0.021(5) 0.007(5) 0.008(5)
N6 0.098(11) 0.095(10) 0.056(7) -0.043(7) -0.026(7) 0.065(9)
N7 0.050(6) 0.023(4) 0.048(5) 0.002(4) 0.013(4) -0.006(4)
N8 0.038(5) 0.026(5) 0.079(7) -0.004(5) 0.023(5) 0.002(4)
N9 0.042(6) 0.031(5) 0.059(6) 0.000(4) 0.006(5) 0.003(4)
N10 0.057(8) 0.079(8) 0.059(7) 0.013(6) 0.031(6) 0.033(6)
N11 0.029(5) 0.041(5) 0.045(5) -0.015(4) 0.011(4) 0.008(4)
N12 0.068(8) 0.078(9) 0.139(13) -0.016(9) 0.072(8) -0.026(7)
O1 0.050(4) 0.014(3) 0.030(3) -0.004(3) 0.015(3) -0.002(3)
O2 0.047(4) 0.024(3) 0.021(3) -0.001(2) 0.014(3) -0.004(3)
O1W 0.102(6) 0.051(4) 0.028(4) 0.007(3) -0.003(4) -0.044(4)
O3 0.103(7) 0.074(6) 0.053(6) -0.026(4) 0.038(5) -0.031(5)
O2W 0.054(4) 0.027(4) 0.029(3) 0.004(3) 0.015(3) -0.005(3)
O4 0.033(4) 0.060(5) 0.098(7) 0.006(5) 0.010(5) 0.013(3)
O3W 0.045(4) 0.028(3) 0.027(3) -0.001(3) 0.003(3) -0.006(3)
O5 0.108(8) 0.032(5) 0.150(10) 0.004(6) 0.047(7) -0.021(5)
O4W 0.033(4) 0.034(4) 0.040(4) 0.003(3) 0.005(3) -0.007(3)
O6 0.106(9) 0.076(7) 0.106(9) 0.018(6) 0.049(7) -0.040(6)
O7 0.053(5) 0.027(4) 0.037(4) 0.009(3) 0.005(3) 0.007(3)
O8 0.045(4) 0.023(3) 0.035(4) -0.001(3) 0.011(3) 0.004(3)
O9 0.046(5) 0.041(5) 0.098(7) -0.004(4) 0.033(5) -0.007(4)
O10 0.126(9) 0.067(6) 0.042(5) 0.018(4) 0.041(6) 0.012(5)
O11 0.116(8) 0.041(5) 0.064(6) 0.003(4) 0.017(6) 0.027(5)
O12 0.099(7) 0.051(6) 0.101(8) 0.001(5) 0.055(6) 0.029(5)
O13 0.056(4) 0.028(4) 0.024(3) -0.003(3) 0.012(3) 0.011(3)
O14 0.042(4) 0.023(3) 0.037(4) 0.008(3) 0.002(3) 0.005(3)
O15 0.037(4) 0.074(5) 0.043(4) 0.018(4) 0.006(4) -0.003(4)
O16 0.042(5) 0.098(8) 0.142(11) 0.033(6) 0.041(6) 0.010(5)
O17 0.132(11) 0.151(11) 0.095(9) -0.065(8) 0.002(9) 0.092(10)
O18 0.160(12) 0.081(7) 0.095(8) -0.052(7) -0.047(8) 0.075(7)
O19 0.042(4) 0.016(3) 0.034(4) 0.004(3) 0.006(3) 0.001(3)
O20 0.065(5) 0.018(3) 0.025(4) -0.003(3) 0.008(3) 0.000(3)
O21 0.053(5) 0.060(5) 0.069(5) 0.010(4) 0.024(4) 0.027(4)
O22 0.078(6) 0.075(6) 0.042(5) 0.011(4) 0.027(4) 0.000(4)
O23 0.082(6) 0.038(5) 0.107(8) -0.001(5) 0.038(6) 0.022(4)
O24 0.112(8) 0.027(5) 0.100(8) 0.014(5) 0.047(6) 0.020(4)
O25 0.020(3) 0.032(4) 0.032(4) 0.003(3) 0.004(3) 0.005(3)
O26 0.044(5) 0.071(5) 0.029(4) -0.006(4) 0.012(3) 0.000(4)
O27 0.052(5) 0.037(4) 0.093(7) -0.015(4) 0.010(5) -0.002(4)
O28 0.040(4) 0.056(5) 0.129(8) -0.013(5) -0.012(5) -0.015(4)
O29 0.052(6) 0.101(8) 0.109(9) 0.002(6) 0.050(6) 0.022(5)
O30 0.099(8) 0.113(9) 0.123(9) -0.042(7) 0.054(7) 0.025(6)
O31 0.025(3) 0.028(3) 0.020(3) -0.002(2) 0.005(3) 0.002(2)
O32 0.031(4) 0.044(4) 0.020(3) 0.002(3) 0.006(3) 0.006(3)
O33 0.070(5) 0.031(4) 0.060(5) -0.003(4) 0.024(4) -0.001(4)
O34 0.060(5) 0.049(5) 0.060(5) -0.015(4) 0.019(4) 0.009(4)
O35 0.216(16) 0.111(10) 0.33(2) -0.090(13) 0.214(16) -0.113(11)
O36 0.095(8) 0.102(9) 0.106(9) 0.011(7) 0.056(7) -0.029(7)
Pr1 0.0302(3) 0.0179(2) 0.0189(3) 0.0018(2) 0.0055(2) -0.0008(2)
Pr2 0.0295(3) 0.0189(2) 0.0183(3) -0.0011(2) 0.0070(2) 0.0008(2)

loop_
_atom_type_symbol
_atom_type_description
_atom_type_scat_dispersion_real
_atom_type_scat_dispersion_imag
_atom_type_scat_source
C C 0.0033 0.0016 'International Tables Vol C Tables 4.2.6.8 and 6.1.1.4'
H H 0.0000 0.0000 'International Tables Vol C Tables 4.2.6.8 and 6.1.1.4'
N N 0.0061 0.0033 'International Tables Vol C Tables 4.2.6.8 and 6.1.1.4'
O O 0.0106 0.0060 'International Tables Vol C Tables 4.2.6.8 and 6.1.1.4'
Pr Pr -0.2180 2.8214 'International Tables Vol C Tables 4.2.6.8 and 6.1.1.4'

loop_
_geom_angle_atom_site_label_1
_geom_angle_atom_site_label_2
_geom_angle_atom_site_label_3
_geom_angle
_geom_angle_site_symmetry_1
_geom_angle_site_symmetry_3
O2 C1 O1 122.2(8) . .
O2 C1 C2 119.9(8) . .
O1 C1 C2 117.9(9) . .
C7 C2 C3 117.1(8) . .
C7 C2 C1 119.9(8) . .
C3 C2 C1 123.0(8) . .
C4 C3 C2 122.4(9) . .
C4 C3 N1 115.4(8) . .
C2 C3 N1 122.1(8) . .
C5 C4 C3 118.9(9) . .
C5 C4 H4 120.6 . .
C3 C4 H4 120.6 . .
C4 C5 C6 122.4(9) . .
C4 C5 N2 118.2(10) . .
C6 C5 N2 119.4(11) . .
C5 C6 C7 118.6(10) . .
C5 C6 H6 120.7 . .
C7 C6 H6 120.7 . .
C2 C7 C6 120.6(9) . .
C2 C7 H7 119.7 . .
C6 C7 H7 119.7 . .
O8 C8 O7 124.8(8) . .
O8 C8 C9 117.2(7) . .
O7 C8 C9 118.0(8) . .
C14 C9 C10 117.0(8) . .
C14 C9 C8 119.3(8) . .
C10 C9 C8 123.5(8) . .
C11 C10 C9 123.1(9) . .
C11 C10 N3 116.5(8) . .
C9 C10 N3 120.4(8) . .
C12 C11 C10 116.6(9) . .
C12 C11 H11 121.7 . .
C10 C11 H11 121.7 . .
C13 C12 C11 122.1(9) . .
C13 C12 N4 120.5(10) . .
C11 C12 N4 117.4(9) . .
C12 C13 C14 120.5(10) . .
C12 C13 H13 119.7 . .
C14 C13 H13 119.7 . .
C13 C14 C9 120.6(9) . .
C13 C14 H14 119.7 . .
C9 C14 H14 119.7 . .
O13 C15 O14 125.9(8) . .
O13 C15 C16 118.4(7) . .
O14 C15 C16 115.4(8) . .
C17 C16 C21 116.8(9) . .
C17 C16 C15 124.9(9) . .
C21 C16 C15 118.2(9) . .
C18 C17 C16 122.2(11) . .
C18 C17 N5 118.6(11) . .
C16 C17 N5 119.2(9) . .
C17 C18 C19 117.4(12) . .
C17 C18 H18 121.3 . .
C19 C18 H18 121.3 . .
C20 C19 C18 122.4(11) . .
C20 C19 N6 120.8(14) . .
C18 C19 N6 116.7(14) . .
C19 C20 C21 119.9(12) . .
C19 C20 H20 120.1 . .
C21 C20 H20 120.1 . .
C20 C21 C16 121.0(12) . .
C20 C21 H21 119.5 . .
C16 C21 H21 119.5 . .
O19 C22 O20 128.1(7) . .
O19 C22 C23 116.8(8) . .
O20 C22 C23 115.0(8) . .
C24 C23 C28 117.7(8) . .
C24 C23 C22 124.9(10) . .
C28 C23 C22 117.4(9) . .
C23 C24 C25 121.4(9) . .
C23 C24 N7 120.4(8) . .
C25 C24 N7 118.2(8) . .
C26 C25 C24 118.5(9) . .
C26 C25 H25 120.7 . .
C24 C25 H25 120.7 . .
C27 C26 C25 122.5(8) . .
C27 C26 N8 119.4(9) . .
C25 C26 N8 118.1(9) . .
C26 C27 C28 118.4(10) . .
C26 C27 H27 120.8 . .
C28 C27 H27 120.8 . .
C23 C28 C27 121.3(9) . .
C23 C28 H28 119.3 . .
C27 C28 H28 119.3 . .
O25 C29 O26 122.7(9) . .
O25 C29 C30 119.2(8) . .
O26 C29 C30 117.9(8) . .
C35 C30 C31 117.9(9) . .
C35 C30 C29 115.6(8) . .
C31 C30 C29 126.5(8) . .
C32 C31 C30 122.8(9) . .
C32 C31 N9 118.5(9) . .
C30 C31 N9 118.7(9) . .
C31 C32 C33 117.6(10) . .
C31 C32 H32 121.2 . .
C33 C32 H32 121.2 . .
C32 C33 C34 122.8(11) . .
C32 C33 N10 119.6(12) . .
C34 C33 N10 117.5(11) . .
C35 C34 C33 117.5(10) . .
C35 C34 H34 121.2 . .
C33 C34 H34 121.2 . .
C30 C35 C34 121.3(9) . .
C30 C35 H35 119.4 . .
C34 C35 H35 119.4 . .
O32 C36 O31 122.6(9) . .
O32 C36 C37 119.1(8) . .
O31 C36 C37 117.8(8) . .
C38 C37 C42 119.6(9) . .
C38 C37 C36 124.9(7) . .
C42 C37 C36 115.1(8) . .
C39 C38 C37 121.9(8) . .
C39 C38 N11 118.7(9) . .
C37 C38 N11 119.4(8) . .
C38 C39 C40 116.3(10) . .
C38 C39 H39 121.9 . .
C40 C39 H39 121.9 . .
C41 C40 C39 125.1(11) . .
C41 C40 N12 116.2(11) . .
C39 C40 N12 118.7(11) . .
C40 C41 C42 117.1(10) . .
C40 C41 H41 121.5 . .
C42 C41 H41 121.5 . .
C41 C42 C37 120.0(10) . .
C41 C42 H42 120.0 . .
C37 C42 H42 120.0 . .
O4 N1 O3 124.0(10) . .
O4 N1 C3 119.5(8) . .
O3 N1 C3 116.5(9) . .
O5 N2 O6 125.9(11) . .
O5 N2 C5 117.2(12) . .
O6 N2 C5 116.9(11) . .
O10 N3 O9 124.6(10) . .
O10 N3 C10 119.0(10) . .
O9 N3 C10 116.4(9) . .
O12 N4 O11 124.7(10) . .
O12 N4 C12 117.1(10) . .
O11 N4 C12 118.1(11) . .
O16 N5 O15 125.1(10) . .
O16 N5 C17 114.5(10) . .
O15 N5 C17 120.4(9) . .
O17 N6 O18 123.6(13) . .
O17 N6 C19 119.6(16) . .
O18 N6 C19 116.7(15) . .
O22 N7 O21 124.4(10) . .
O22 N7 C24 118.9(8) . .
O21 N7 C24 116.7(8) . .
O23 N8 O24 123.3(9) . .
O23 N8 C26 117.7(9) . .
O24 N8 C26 119.0(10) . .
O27 N9 O28 123.6(9) . .
O27 N9 C31 118.7(8) . .
O28 N9 C31 117.7(9) . .
O29 N10 O30 123.9(12) . .
O29 N10 C33 117.6(12) . .
O30 N10 C33 118.5(12) . .
O33 N11 O34 123.9(9) . .
O33 N11 C38 118.4(8) . .
O34 N11 C38 117.7(9) . .
O35 N12 O36 124.4(15) . .
O35 N12 C40 117.6(14) . .
O36 N12 C40 118.0(12) . .
C1 O1 Pr1 95.0(6) . .
C1 O2 Pr1 92.7(5) . .
C8 O7 Pr1 163.2(6) . .
C8 O8 Pr2 134.4(5) . 1_556
C15 O13 Pr1 113.9(5) . .
C15 O14 Pr2 157.4(6) . 1_556
C22 O19 Pr1 138.3(5) . .
C22 O20 Pr2 135.5(5) . .
C29 O25 Pr2 147.5(6) . .
C29 O25 Pr1 93.5(5) . .
Pr2 O25 Pr1 111.9(2) . .
C29 O26 Pr1 94.7(6) . .
C36 O31 Pr1 157.1(6) . .
C36 O31 Pr2 89.2(5) . .
Pr1 O31 Pr2 113.4(2) . .
C36 O32 Pr2 95.7(5) . .
O7 Pr1 O19 140.1(2) . .
O7 Pr1 O31 147.03(19) . .
O19 Pr1 O31 72.06(19) . .
O7 Pr1 O13 111.5(2) . .
O19 Pr1 O13 73.5(2) . .
O31 Pr1 O13 80.19(19) . .
O7 Pr1 O1 74.3(2) . .
O19 Pr1 O1 140.5(2) . .
O31 Pr1 O1 79.7(2) . .
O13 Pr1 O1 75.0(2) . .
O7 Pr1 O1W 71.8(2) . .
O19 Pr1 O1W 70.0(2) . .
O31 Pr1 O1W 141.15(19) . .
O13 Pr1 O1W 81.4(2) . .
O1 Pr1 O1W 127.3(2) . .
O7 Pr1 O26 73.4(2) . .
O19 Pr1 O26 81.7(2) . .
O31 Pr1 O26 115.2(2) . .
O13 Pr1 O26 145.0(2) . .
O1 Pr1 O26 136.4(2) . .
O1W Pr1 O26 67.0(2) . .
O7 Pr1 O2 73.87(18) . .
O19 Pr1 O2 139.25(18) . .
O31 Pr1 O2 73.88(17) . .
O13 Pr1 O2 121.6(2) . .
O1 Pr1 O2 49.53(18) . .
O1W Pr1 O2 144.1(2) . .
O26 Pr1 O2 93.3(2) . .
O7 Pr1 O25 109.7(2) . .
O19 Pr1 O25 73.08(19) . .
O31 Pr1 O25 66.80(18) . .
O13 Pr1 O25 138.60(18) . .
O1 Pr1 O25 119.99(18) . .
O1W Pr1 O25 108.9(2) . .
O26 Pr1 O25 49.00(19) . .
O2 Pr1 O25 73.38(18) . .
O14 Pr2 O8 93.3(2) 1_554 1_554
O14 Pr2 O20 83.33(19) 1_554 .
O8 Pr2 O20 141.2(2) 1_554 .
O14 Pr2 O25 151.7(2) 1_554 .
O8 Pr2 O25 84.1(2) 1_554 .
O20 Pr2 O25 81.3(2) . .
O14 Pr2 O4W 73.3(2) 1_554 .
O8 Pr2 O4W 73.7(2) 1_554 .
O20 Pr2 O4W 68.3(2) . .
O25 Pr2 O4W 78.89(19) . .
O14 Pr2 O32 84.3(2) 1_554 .
O8 Pr2 O32 137.9(2) 1_554 .
O20 Pr2 O32 80.4(2) . .
O25 Pr2 O32 116.2(2) . .
O4W Pr2 O32 143.0(2) . .
O14 Pr2 O3W 70.39(19) 1_554 .
O8 Pr2 O3W 73.1(2) 1_554 .
O20 Pr2 O3W 139.0(2) . .
O25 Pr2 O3W 134.35(19) . .
O4W Pr2 O3W 128.4(2) . .
O32 Pr2 O3W 66.5(2) . .
O14 Pr2 O2W 134.58(18) 1_554 .
O8 Pr2 O2W 72.3(2) 1_554 .
O20 Pr2 O2W 134.3(2) . .
O25 Pr2 O2W 71.37(19) . .
O4W Pr2 O2W 136.4(2) . .
O32 Pr2 O2W 79.9(2) . .
O3W Pr2 O2W 64.23(18) . .
O14 Pr2 O31 128.52(19) 1_554 .
O8 Pr2 O31 135.26(19) 1_554 .
O20 Pr2 O31 68.8(2) . .
O25 Pr2 O31 66.46(18) . .
O4W Pr2 O31 127.79(18) . .
O32 Pr2 O31 49.90(18) . .
O3W Pr2 O31 103.51(19) . .
O2W Pr2 O31 66.87(18) . .

loop_
_geom_bond_atom_site_label_1
_geom_bond_atom_site_label_2
_geom_bond_distance
_geom_bond_site_symmetry_2
C1 O2 1.231(11) .
C1 O1 1.266(11) .
C1 C2 1.510(12) .
C2 C7 1.392(13) .
C2 C3 1.393(11) .
C3 C4 1.368(12) .
C3 N1 1.441(12) .
C4 C5 1.343(14) .
C4 H4 0.9300 .
C5 C6 1.374(14) .
C5 N2 1.495(13) .
C6 C7 1.396(13) .
C6 H6 0.9300 .
C7 H7 0.9300 .
C8 O8 1.244(10) .
C8 O7 1.261(9) .
C8 C9 1.494(11) .
C9 C14 1.379(12) .
C9 C10 1.395(12) .
C10 C11 1.376(12) .
C10 N3 1.449(12) .
C11 C12 1.372(14) .
C11 H11 0.9300 .
C12 C13 1.351(14) .
C12 N4 1.483(13) .
C13 C14 1.364(12) .
C13 H13 0.9300 .
C14 H14 0.9300 .
C15 O13 1.234(10) .
C15 O14 1.246(9) .
C15 C16 1.523(12) .
C16 C17 1.376(14) .
C16 C21 1.383(13) .
C17 C18 1.359(14) .
C17 N5 1.482(13) .
C18 C19 1.369(17) .
C18 H18 0.9300 .
C19 C20 1.317(18) .
C19 N6 1.491(14) .
C20 C21 1.354(14) .
C20 H20 0.9300 .
C21 H21 0.9300 .
C22 O19 1.241(10) .
C22 O20 1.250(11) .
C22 C23 1.529(10) .
C23 C24 1.368(14) .
C23 C28 1.378(16) .
C24 C25 1.394(11) .
C24 N7 1.449(13) .
C25 C26 1.348(13) .
C25 H25 0.9300 .
C26 C27 1.347(13) .
C26 N8 1.471(11) .
C27 C28 1.394(12) .
C27 H27 0.9300 .
C28 H28 0.9300 .
C29 O25 1.233(10) .
C29 O26 1.264(11) .
C29 C30 1.510(13) .
C30 C35 1.368(12) .
C30 C31 1.398(13) .
C31 C32 1.333(14) .
C31 N9 1.481(11) .
C32 C33 1.370(15) .
C32 H32 0.9300 .
C33 C34 1.383(16) .
C33 N10 1.479(16) .
C34 C35 1.376(14) .
C34 H34 0.9300 .
C35 H35 0.9300 .
C36 O32 1.232(10) .
C36 O31 1.265(10) .
C36 C37 1.512(14) .
C37 C38 1.374(13) .
C37 C42 1.384(12) .
C38 C39 1.359(14) .
C38 N11 1.484(11) .
C39 C40 1.367(14) .
C39 H39 0.9300 .
C40 C41 1.361(16) .
C40 N12 1.452(17) .
C41 C42 1.378(15) .
C41 H41 0.9300 .
C42 H42 0.9300 .
N1 O4 1.188(10) .
N1 O3 1.220(10) .
N2 O5 1.203(14) .
N2 O6 1.210(15) .
N3 O10 1.204(11) .
N3 O9 1.232(11) .
N4 O12 1.201(13) .
N4 O11 1.213(12) .
N5 O16 1.219(13) .
N5 O15 1.238(11) .
N6 O17 1.194(19) .
N6 O18 1.219(17) .
N7 O22 1.221(10) .
N7 O21 1.228(10) .
N8 O23 1.202(12) .
N8 O24 1.203(12) .
N9 O27 1.205(10) .
N9 O28 1.225(10) .
N10 O29 1.211(14) .
N10 O30 1.219(14) .
N11 O33 1.209(11) .
N11 O34 1.220(10) .
N12 O35 1.163(14) .
N12 O36 1.188(16) .
O1 Pr1 2.575(6) .
O2 Pr1 2.642(5) .
O1W Pr1 2.581(6) .
O2W Pr2 2.571(6) .
O3W Pr2 2.557(5) .
O4W Pr2 2.526(6) .
O7 Pr1 2.378(6) .
O8 Pr2 2.438(6) 1_556
O13 Pr1 2.492(6) .
O14 Pr2 2.424(6) 1_556
O19 Pr1 2.435(6) .
O20 Pr2 2.455(5) .
O25 Pr2 2.477(6) .
O25 Pr1 2.662(6) .
O26 Pr1 2.620(8) .
O31 Pr1 2.441(6) .
O31 Pr2 2.653(6) .
O32 Pr2 2.532(7) .

loop_
_geom_torsion_atom_site_label_1
_geom_torsion_atom_site_label_2
_geom_torsion_atom_site_label_3
_geom_torsion_atom_site_label_4
_geom_torsion
_geom_torsion_site_symmetry_4
O2 C1 C2 C7 -170.4(7) .
O1 C1 C2 C7 11.0(11) .
O2 C1 C2 C3 9.9(12) .
O1 C1 C2 C3 -168.7(7) .
C7 C2 C3 C4 -1.4(12) .
C1 C2 C3 C4 178.3(8) .
C7 C2 C3 N1 -177.8(8) .
C1 C2 C3 N1 1.9(12) .
C2 C3 C4 C5 0.4(13) .
N1 C3 C4 C5 177.0(9) .
C3 C4 C5 C6 -0.3(15) .
C3 C4 C5 N2 -177.0(8) .
C4 C5 C6 C7 1.3(15) .
N2 C5 C6 C7 177.9(8) .
C3 C2 C7 C6 2.4(12) .
C1 C2 C7 C6 -177.4(8) .
C5 C6 C7 C2 -2.3(14) .
O8 C8 C9 C14 -149.7(8) .
O7 C8 C9 C14 28.9(11) .
O8 C8 C9 C10 25.3(12) .
O7 C8 C9 C10 -156.1(8) .
C14 C9 C10 C11 1.5(12) .
C8 C9 C10 C11 -173.6(8) .
C14 C9 C10 N3 -177.9(8) .
C8 C9 C10 N3 7.0(12) .
C9 C10 C11 C12 -0.9(13) .
N3 C10 C11 C12 178.5(8) .
C10 C11 C12 C13 -0.7(14) .
C10 C11 C12 N4 178.7(8) .
C11 C12 C13 C14 1.6(15) .
N4 C12 C13 C14 -177.8(8) .
C12 C13 C14 C9 -0.9(14) .
C10 C9 C14 C13 -0.6(12) .
C8 C9 C14 C13 174.7(8) .
O13 C15 C16 C17 108.1(11) .
O14 C15 C16 C17 -77.7(10) .
O13 C15 C16 C21 -75.4(10) .
O14 C15 C16 C21 98.8(10) .
C21 C16 C17 C18 -5.8(13) .
C15 C16 C17 C18 170.7(8) .
C21 C16 C17 N5 171.9(7) .
C15 C16 C17 N5 -11.6(13) .
C16 C17 C18 C19 3.8(14) .
N5 C17 C18 C19 -173.9(8) .
C17 C18 C19 C20 1.3(17) .
C17 C18 C19 N6 -180.0(9) .
C18 C19 C20 C21 -4.1(18) .
N6 C19 C20 C21 177.2(10) .
C19 C20 C21 C16 1.9(16) .
C17 C16 C21 C20 2.9(14) .
C15 C16 C21 C20 -173.8(9) .
O19 C22 C23 C24 131.5(10) .
O20 C22 C23 C24 -49.9(13) .
O19 C22 C23 C28 -49.9(13) .
O20 C22 C23 C28 128.6(10) .
C28 C23 C24 C25 -3.8(15) .
C22 C23 C24 C25 174.8(8) .
C28 C23 C24 N7 174.9(9) .
C22 C23 C24 N7 -6.5(15) .
C23 C24 C25 C26 2.0(13) .
N7 C24 C25 C26 -176.8(8) .
C24 C25 C26 C27 1.0(14) .
C24 C25 C26 N8 178.6(8) .
C25 C26 C27 C28 -1.9(15) .
N8 C26 C27 C28 -179.5(8) .
C24 C23 C28 C27 2.8(16) .
C22 C23 C28 C27 -175.8(8) .
C26 C27 C28 C23 -0.1(15) .
O25 C29 C30 C35 -61.0(11) .
O26 C29 C30 C35 114.3(9) .
O25 C29 C30 C31 120.1(9) .
O26 C29 C30 C31 -64.6(13) .
C35 C30 C31 C32 -2.3(14) .
C29 C30 C31 C32 176.6(9) .
C35 C30 C31 N9 175.6(8) .
C29 C30 C31 N9 -5.5(13) .
C30 C31 C32 C33 2.3(15) .
N9 C31 C32 C33 -175.5(9) .
C31 C32 C33 C34 -1.7(17) .
C31 C32 C33 N10 -179.3(9) .
C32 C33 C34 C35 1.0(16) .
N10 C33 C34 C35 178.7(9) .
C31 C30 C35 C34 1.5(14) .
C29 C30 C35 C34 -177.5(9) .
C33 C34 C35 C30 -0.9(15) .
O32 C36 C37 C38 -108.5(10) .
O31 C36 C37 C38 80.2(11) .
O32 C36 C37 C42 79.2(10) .
O31 C36 C37 C42 -92.2(9) .
C42 C37 C38 C39 -0.8(13) .
C36 C37 C38 C39 -172.9(9) .
C42 C37 C38 N11 -178.2(7) .
C36 C37 C38 N11 9.8(13) .
C37 C38 C39 C40 -0.4(14) .
N11 C38 C39 C40 177.0(8) .
C38 C39 C40 C41 -0.1(16) .
C38 C39 C40 N12 180.0(11) .
C39 C40 C41 C42 1.7(17) .
N12 C40 C41 C42 -178.3(11) .
C40 C41 C42 C37 -2.9(15) .
C38 C37 C42 C41 2.5(13) .
C36 C37 C42 C41 175.3(8) .
C4 C3 N1 O4 -94.5(10) .
C2 C3 N1 O4 82.2(11) .
C4 C3 N1 O3 83.1(10) .
C2 C3 N1 O3 -100.2(10) .
C4 C5 N2 O5 -16.2(15) .
C6 C5 N2 O5 167.1(11) .
C4 C5 N2 O6 165.7(11) .
C6 C5 N2 O6 -11.0(15) .
C11 C10 N3 O10 61.7(11) .
C9 C10 N3 O10 -118.9(9) .
C11 C10 N3 O9 -117.8(9) .
C9 C10 N3 O9 61.6(11) .
C13 C12 N4 O12 -7.6(15) .
C11 C12 N4 O12 173.0(10) .
C13 C12 N4 O11 174.4(10) .
C11 C12 N4 O11 -5.0(14) .
C18 C17 N5 O16 0.7(13) .
C16 C17 N5 O16 -177.0(9) .
C18 C17 N5 O15 177.9(8) .
C16 C17 N5 O15 0.1(13) .
C20 C19 N6 O17 178.6(11) .
C18 C19 N6 O17 0(2) .
C20 C19 N6 O18 -5.0(19) .
C18 C19 N6 O18 176.2(9) .
C23 C24 N7 O22 139.5(9) .
C25 C24 N7 O22 -41.8(12) .
C23 C24 N7 O21 -43.5(12) .
C25 C24 N7 O21 135.3(8) .
C27 C26 N8 O23 9.3(14) .
C25 C26 N8 O23 -168.4(9) .
C27 C26 N8 O24 -170.9(10) .
C25 C26 N8 O24 11.3(14) .
C32 C31 N9 O27 149.1(10) .
C30 C31 N9 O27 -28.8(14) .
C32 C31 N9 O28 -28.0(14) .
C30 C31 N9 O28 154.0(9) .
C32 C33 N10 O29 10.0(17) .
C34 C33 N10 O29 -167.8(11) .
C32 C33 N10 O30 -172.6(12) .
C34 C33 N10 O30 9.7(17) .
C39 C38 N11 O33 -163.3(9) .
C37 C38 N11 O33 14.1(12) .
C39 C38 N11 O34 16.0(12) .
C37 C38 N11 O34 -166.5(8) .
C41 C40 N12 O35 -4(3) .
C39 C40 N12 O35 175.8(17) .
C41 C40 N12 O36 176.5(14) .
C39 C40 N12 O36 -4(2) .
O2 C1 O1 Pr1 -8.2(8) .
C2 C1 O1 Pr1 170.4(6) .
O1 C1 O2 Pr1 7.9(8) .
C2 C1 O2 Pr1 -170.6(6) .
O8 C8 O7 Pr1 -75(2) .
C9 C8 O7 Pr1 106(2) .
O7 C8 O8 Pr2 6.4(13) 1_556
C9 C8 O8 Pr2 -175.2(5) 1_556
O14 C15 O13 Pr1 -5.2(11) .
C16 C15 O13 Pr1 168.4(6) .
O13 C15 O14 Pr2 -157.0(10) 1_556
C16 C15 O14 Pr2 29.3(18) 1_556
O20 C22 O19 Pr1 -42.1(15) .
C23 C22 O19 Pr1 136.2(8) .
O19 C22 O20 Pr2 17.4(15) .
C23 C22 O20 Pr2 -161.0(7) .
O26 C29 O25 Pr2 145.9(8) .
C30 C29 O25 Pr2 -39.1(15) .
O26 C29 O25 Pr1 3.7(9) .
C30 C29 O25 Pr1 178.7(7) .
O25 C29 O26 Pr1 -3.7(9) .
C30 C29 O26 Pr1 -178.8(7) .
O32 C36 O31 Pr1 172.1(8) .
C37 C36 O31 Pr1 -16.8(17) .
O32 C36 O31 Pr2 -16.3(8) .
C37 C36 O31 Pr2 154.8(6) .
O31 C36 O32 Pr2 17.1(8) .
C37 C36 O32 Pr2 -153.8(6) .
